data_4333439
loop_
_publ_author_name
'Figueroa, Joshua S.'
'Yurkerwich, Kevin'
'Melnick, Jonathan'
'Buccella, Daniela'
'Parkin, Gerard'

_publ_section_title
;
 Applications of bis(1-R-imidazol-2-yl)disulfides and diselenides as
 ligands for main-group and transition metals: kappa2-(N,N) coordination,
 S-S bond cleavage, and S-S/E-E (E = S, Se) bond metathesis reactions.
;
_journal_issue 22
_journal_name_full 'Inorganic chemistry'
_journal_page_first 9234
_journal_page_last 9244
_journal_paper_doi 10.1021/ic701228y
_journal_volume 46
_journal_year 2007
_chemical_formula_sum 'C14 H22 Cu I N4 S2'
_chemical_formula_weight 500.92
_chemical_name_systematic
;

 ?

;
_space_group_IT_number 2
_symmetry_cell_setting triclinic
_symmetry_space_group_name_Hall '-P 1'
_symmetry_space_group_name_H-M 'P -1'
_atom_sites_solution_hydrogens geom
_atom_sites_solution_primary direct
_atom_sites_solution_secondary difmap
_audit_creation_method SHELXL-97
_cell_angle_alpha 85.774(2)
_cell_angle_beta 89.877(2)
_cell_angle_gamma 70.0330(10)
_cell_formula_units_Z 2
_cell_length_a 9.2589(8)
_cell_length_b 9.9669(9)
_cell_length_c 10.8822(9)
_cell_measurement_reflns_used 2406
_cell_measurement_temperature 243(2)
_cell_measurement_theta_max 28.18
_cell_measurement_theta_min 2.34
_cell_volume 941.02(14)
_computing_cell_refinement 'Bruker SMART'
_computing_data_collection 'Bruker SMART'
_computing_data_reduction 'Bruker SAINT'
_computing_molecular_graphics 'Bruker SHELXTL'
_computing_publication_material 'Bruker SHELXTL'
_computing_structure_refinement 'SHELXL-97 (Sheldrick, 1997)'
_computing_structure_solution 'SHELXS-97 (Sheldrick, 1990)'
_diffrn_ambient_temperature 243(2)
_diffrn_measured_fraction_theta_full 0.930
_diffrn_measured_fraction_theta_max 0.930
_diffrn_measurement_device_type 'CCD area detector'
_diffrn_measurement_method 'phi and omega scans'
_diffrn_radiation_monochromator graphite
_diffrn_radiation_source 'fine-focus sealed tube'
_diffrn_radiation_type MoK\a
_diffrn_radiation_wavelength 0.71073
_diffrn_reflns_av_R_equivalents 0.0307
_diffrn_reflns_av_sigmaI/netI 0.0696
_diffrn_reflns_limit_h_max 10
_diffrn_reflns_limit_h_min -10
_diffrn_reflns_limit_k_max 11
_diffrn_reflns_limit_k_min -11
_diffrn_reflns_limit_l_max 12
_diffrn_reflns_limit_l_min -5
_diffrn_reflns_number 3852
_diffrn_reflns_theta_full 23.25
_diffrn_reflns_theta_max 23.25
_diffrn_reflns_theta_min 2.18
_exptl_absorpt_coefficient_mu 3.024
_exptl_absorpt_correction_T_max 1.0
_exptl_absorpt_correction_T_min 0.267480
_exptl_absorpt_correction_type empirical
_exptl_absorpt_process_details SADABS
_exptl_crystal_colour orange
_exptl_crystal_density_diffrn 1.768
_exptl_crystal_density_method 'not measured'
_exptl_crystal_description block
_exptl_crystal_F_000 496
_exptl_crystal_size_max 0.1
_exptl_crystal_size_mid 0.1
_exptl_crystal_size_min 0.1
_refine_diff_density_max 2.740
_refine_diff_density_min -3.006
_refine_diff_density_rms 0.336
_refine_ls_extinction_method none
_refine_ls_goodness_of_fit_ref 1.035
_refine_ls_hydrogen_treatment constr
_refine_ls_matrix_type full
_refine_ls_number_parameters 199
_refine_ls_number_reflns 2510
_refine_ls_number_restraints 0
_refine_ls_restrained_S_all 1.035
_refine_ls_R_factor_all 0.1452
_refine_ls_R_factor_gt 0.0785
_refine_ls_shift/su_max 0.000
_refine_ls_shift/su_mean 0.000
_refine_ls_structure_factor_coef Fsqd
_refine_ls_weighting_details 'calc w=1/[\s^2^(Fo^2^)+(0.2000P)^2^+20.0000P] where P=(Fo^2^+2Fc^2^)/3'
_refine_ls_weighting_scheme calc
_refine_ls_wR_factor_gt 0.2216
_refine_ls_wR_factor_ref 0.3153
_reflns_number_gt 1877
_reflns_number_total 2510
_reflns_threshold_expression >2sigma(I)
_cod_data_source_file ic701228ysup2.cif
_cod_data_source_block jf51s10
_cod_depositor_comments
;
The following automatic conversions were performed:

'_symmetry_cell_setting' value 'Triclinic' changed to 'triclinic'
according to /home/saulius/struct/CIF-dictionaries/cif_core.dic
dictionary named 'cif_core.dic' version 2.4.2 from
2011-04-26.

'_exptl_absorpt_correction_type' value 'EMPIRICAL'
changed to 'empirical' according to
/home/saulius/struct/CIF-dictionaries/cif_core.dic dictionary named
'cif_core.dic' version 2.4.2 from 2011-04-26.

Automatic conversion script
Id: cif_fix_values 1891 2012-01-12 08:04:46Z andrius 

 Adding full bibliography for 4333438--4333444.cif.
;
_cod_original_sg_symbol_H-M P-1
_cod_database_code 4333439

loop_
_symmetry_equiv_pos_as_xyz
'x, y, z'
'-x, -y, -z'

loop_
_atom_site_label
_atom_site_type_symbol
_atom_site_fract_x
_atom_site_fract_y
_atom_site_fract_z
_atom_site_U_iso_or_equiv
_atom_site_adp_type
_atom_site_occupancy
_atom_site_symmetry_multiplicity
_atom_site_calc_flag
_atom_site_refinement_flags
I I 0.45923(13) 0.30217(11) 0.80357(13) 0.0529(6) Uani 1 1 d .
Cu Cu 0.5852(3) 0.1131(2) 0.6563(3) 0.0554(8) Uani 1 1 d .
S1 S 0.8754(4) -0.1059(4) 0.4631(5) 0.0463(12) Uani 1 1 d .
S2 S 0.7142(5) -0.2038(4) 0.5017(5) 0.0439(11) Uani 1 1 d .
N11 N 0.6738(15) 0.1603(13) 0.4965(15) 0.040(3) Uani 1 1 d .
C11 C 0.7634(17) 0.0740(16) 0.4256(17) 0.035(4) Uani 1 1 d .
N12 N 0.7607(15) 0.1419(13) 0.3065(15) 0.038(3) Uani 1 1 d .
C12 C 0.6140(19) 0.2891(17) 0.433(2) 0.052(5) Uani 1 1 d .
H12A H 0.5449 0.3705 0.4634 0.063 Uiso 1 1 calc R
C13 C 0.667(2) 0.2828(19) 0.321(3) 0.062(6) Uani 1 1 d .
H13A H 0.6467 0.3591 0.2614 0.074 Uiso 1 1 calc R
C14 C 0.844(2) 0.0868(19) 0.1896(19) 0.048(5) Uani 1 1 d .
C15 C 0.793(2) -0.034(2) 0.152(2) 0.052(5) Uani 1 1 d .
H15A H 0.8447 -0.0706 0.0789 0.079 Uiso 1 1 calc R
H15B H 0.6841 0.0014 0.1369 0.079 Uiso 1 1 calc R
H15C H 0.8186 -0.1091 0.2175 0.079 Uiso 1 1 calc R
C16 C 0.803(3) 0.208(2) 0.092(3) 0.098(10) Uani 1 1 d .
H16A H 0.8538 0.1744 0.0170 0.147 Uiso 1 1 calc R
H16B H 0.8339 0.2835 0.1178 0.147 Uiso 1 1 calc R
H16C H 0.6934 0.2422 0.0766 0.147 Uiso 1 1 calc R
C17 C 1.018(2) 0.032(2) 0.2195(19) 0.054(5) Uani 1 1 d .
H17A H 1.0731 -0.0039 0.1474 0.082 Uiso 1 1 calc R
H17B H 1.0413 -0.0428 0.2846 0.082 Uiso 1 1 calc R
H17C H 1.0473 0.1096 0.2450 0.082 Uiso 1 1 calc R
N21 N 0.6293(14) -0.0872(14) 0.7208(14) 0.040(3) Uani 1 1 d .
C21 C 0.7021(17) -0.2043(16) 0.6637(16) 0.035(4) Uani 1 1 d .
N22 N 0.7558(15) -0.3212(14) 0.7469(15) 0.041(3) Uani 1 1 d .
C22 C 0.634(2) -0.130(2) 0.842(3) 0.065(7) Uani 1 1 d .
H22A H 0.5899 -0.0691 0.9035 0.078 Uiso 1 1 calc R
C23 C 0.711(2) -0.2734(19) 0.862(2) 0.057(6) Uani 1 1 d .
H23A H 0.7294 -0.3278 0.9373 0.069 Uiso 1 1 calc R
C24 C 0.858(2) -0.4712(18) 0.725(2) 0.049(5) Uani 1 1 d .
C25 C 1.0096(19) -0.464(2) 0.679(2) 0.063(6) Uani 1 1 d .
H25A H 0.9932 -0.4091 0.6006 0.095 Uiso 1 1 calc R
H25B H 1.0790 -0.5596 0.6690 0.095 Uiso 1 1 calc R
H25C H 1.0529 -0.4202 0.7370 0.095 Uiso 1 1 calc R
C26 C 0.780(2) -0.5348(18) 0.635(2) 0.055(5) Uani 1 1 d .
H26A H 0.7629 -0.4785 0.5572 0.082 Uiso 1 1 calc R
H26B H 0.6835 -0.5351 0.6666 0.082 Uiso 1 1 calc R
H26C H 0.8448 -0.6311 0.6230 0.082 Uiso 1 1 calc R
C27 C 0.885(3) -0.563(2) 0.848(3) 0.095(10) Uani 1 1 d .
H27A H 0.7889 -0.5672 0.8778 0.143 Uiso 1 1 calc R
H27B H 0.9299 -0.5207 0.9072 0.143 Uiso 1 1 calc R
H27C H 0.9535 -0.6578 0.8365 0.143 Uiso 1 1 calc R

loop_
_atom_site_aniso_label
_atom_site_aniso_U_11
_atom_site_aniso_U_22
_atom_site_aniso_U_33
_atom_site_aniso_U_23
_atom_site_aniso_U_13
_atom_site_aniso_U_12
I 0.0555(8) 0.0334(8) 0.0731(11) -0.0187(6) 0.0279(6) -0.0165(5)
Cu 0.0559(14) 0.0332(12) 0.077(2) -0.0140(11) 0.0329(12) -0.0128(10)
S1 0.035(2) 0.030(2) 0.068(3) -0.001(2) 0.023(2) -0.0045(16)
S2 0.045(2) 0.029(2) 0.060(3) -0.0063(19) 0.014(2) -0.0149(17)
N11 0.041(7) 0.026(7) 0.051(9) -0.004(6) 0.018(6) -0.007(5)
C11 0.036(8) 0.029(8) 0.043(10) -0.007(7) 0.004(7) -0.011(6)
N12 0.040(7) 0.027(7) 0.051(10) -0.003(6) 0.005(6) -0.016(6)
C12 0.040(9) 0.027(9) 0.090(17) -0.022(9) 0.020(10) -0.009(7)
C13 0.061(11) 0.025(9) 0.10(2) -0.005(10) 0.029(12) -0.017(8)
C14 0.059(10) 0.042(9) 0.056(12) -0.021(8) 0.029(9) -0.032(8)
C15 0.055(10) 0.058(11) 0.049(12) -0.015(9) 0.000(9) -0.023(9)
C16 0.12(2) 0.047(13) 0.14(3) -0.020(15) 0.05(2) -0.034(13)
C17 0.055(10) 0.085(14) 0.035(10) -0.009(10) 0.011(8) -0.039(10)
N21 0.036(7) 0.045(8) 0.042(9) -0.015(7) 0.020(6) -0.017(6)
C21 0.040(8) 0.031(8) 0.042(10) -0.013(7) 0.021(7) -0.019(7)
N22 0.042(7) 0.029(7) 0.057(10) -0.007(7) 0.018(7) -0.016(6)
C22 0.046(10) 0.047(11) 0.11(2) -0.029(12) 0.048(12) -0.019(9)
C23 0.047(10) 0.040(10) 0.075(16) 0.011(10) 0.020(10) -0.005(8)
C24 0.052(10) 0.031(9) 0.062(13) -0.017(8) 0.021(9) -0.009(7)
C25 0.035(9) 0.047(10) 0.11(2) -0.020(11) 0.011(10) -0.011(8)
C26 0.050(10) 0.033(9) 0.081(16) -0.004(9) 0.008(10) -0.014(8)
C27 0.107(19) 0.031(11) 0.12(3) 0.022(13) 0.015(17) 0.006(11)

loop_
_atom_type_symbol
_atom_type_description
_atom_type_scat_dispersion_real
_atom_type_scat_dispersion_imag
_atom_type_scat_source
C C 0.0033 0.0016 'International Tables Vol C Tables 4.2.6.8 and 6.1.1.4'
H H 0.0000 0.0000 'International Tables Vol C Tables 4.2.6.8 and 6.1.1.4'
N N 0.0061 0.0033 'International Tables Vol C Tables 4.2.6.8 and 6.1.1.4'
S S 0.1246 0.1234 'International Tables Vol C Tables 4.2.6.8 and 6.1.1.4'
Cu Cu 0.3201 1.2651 'International Tables Vol C Tables 4.2.6.8 and 6.1.1.4'
I I -0.4742 1.8119 'International Tables Vol C Tables 4.2.6.8 and 6.1.1.4'

loop_
_geom_angle_atom_site_label_1
_geom_angle_atom_site_label_2
_geom_angle_atom_site_label_3
_geom_angle
N21 Cu N11 120.9(5)
N21 Cu I 116.1(4)
N11 Cu I 121.9(4)
C11 S1 S2 103.6(5)
C21 S2 S1 103.0(5)
C11 N11 C12 107.9(15)
C11 N11 Cu 128.1(11)
C12 N11 Cu 122.1(11)
N11 C11 N12 110.7(13)
N11 C11 S1 127.0(14)
N12 C11 S1 122.3(12)
C13 N12 C11 102.7(16)
C13 N12 C14 125.7(17)
C11 N12 C14 131.5(14)
C13 C12 N11 110.1(15)
C12 C13 N12 108.4(18)
C16 C14 C15 111(2)
C16 C14 C17 110.9(17)
C15 C14 C17 110.7(15)
C16 C14 N12 108.4(16)
C15 C14 N12 108.0(13)
C17 C14 N12 107.8(16)
C21 N21 C22 106.4(14)
C21 N21 Cu 127.0(12)
C22 N21 Cu 123.9(12)
N21 C21 N22 110.6(15)
N21 C21 S2 122.7(13)
N22 C21 S2 126.6(11)
C23 N22 C21 106.7(13)
C23 N22 C24 124.6(16)
C21 N22 C24 128.5(15)
N21 C22 C23 110.7(19)
N22 C23 C22 105.7(19)
N22 C24 C26 110.2(15)
N22 C24 C25 107.9(14)
C26 C24 C25 112.2(17)
N22 C24 C27 108.3(17)
C26 C24 C27 108.8(18)
C25 C24 C27 109.2(19)

loop_
_geom_bond_atom_site_label_1
_geom_bond_atom_site_label_2
_geom_bond_distance
I Cu 2.533(2)
Cu N21 1.970(14)
Cu N11 2.014(14)
S1 C11 1.755(15)
S1 S2 2.070(6)
S2 C21 1.765(17)
N11 C11 1.28(2)
N11 C12 1.35(2)
C11 N12 1.41(2)
N12 C13 1.39(2)
N12 C14 1.52(2)
C12 C13 1.31(3)
C14 C16 1.49(4)
C14 C15 1.52(2)
C14 C17 1.54(3)
N21 C21 1.33(2)
N21 C22 1.35(3)
C21 N22 1.37(2)
N22 C23 1.39(3)
N22 C24 1.51(2)
C22 C23 1.37(3)
C24 C26 1.51(3)
C24 C25 1.51(2)
C24 C27 1.54(3)
